data_7129400
loop_
_publ_author_name
'Dastidar, Parthasarathi'
'Biswas, Protap'
'Datta, Hemanta Kumar'

_publ_section_title
;
 Multi-NSAIDs Based Zn(II) Coordination Complex Derived
 Metallogelators/Metallogels as Plausible Multi-drug Self-delivery Systems
;
_journal_name_full 'Chemical Communications'
_journal_paper_doi 10.1039/D1CC05334E
_journal_year 2022
_chemical_formula_moiety 'C64 H64 Cl4 N6 O6 Zn'
_chemical_formula_sum 'C64 H64 Cl4 N6 O6 Zn'
_chemical_formula_weight 1220.38
_space_group_crystal_system orthorhombic
_space_group_IT_number 60
_space_group_name_Hall '-P 2n 2ab'
_space_group_name_H-M_alt 'P b c n'
_atom_sites_solution_hydrogens geom
_atom_sites_solution_primary direct
_audit_creation_date 2021-03-31
_audit_creation_method
;
Olex2 1.3-ac4
(compiled 2019.04.23 svn.r3594 for Rigaku Oxford Diffraction, GUI svn.r5739)
;
_audit_update_record
;
2021-09-21 deposited with the CCDC.	2021-12-13 downloaded from the CCDC.
;
_cell_angle_alpha 90
_cell_angle_beta 90
_cell_angle_gamma 90
_cell_formula_units_Z 4
_cell_length_a 25.90(10)
_cell_length_b 13.99(5)
_cell_length_c 16.60(6)
_cell_measurement_reflns_used 257
_cell_measurement_temperature 296(2)
_cell_measurement_theta_max 13.17
_cell_measurement_theta_min 2.58
_cell_volume 6015(4)
_computing_cell_refinement 'SAINT V8.38A (?, 2016)'
_computing_data_reduction 'SAINT V8.38A (?, 2016)'
_computing_molecular_graphics 'Olex2 (Dolomanov et al., 2009)'
_computing_publication_material 'Olex2 (Dolomanov et al., 2009)'
_computing_structure_refinement 'XL (Sheldrick, 2008)'
_computing_structure_solution 'ShelXS (Sheldrick, 2008)'
_diffrn_ambient_temperature 296.15
_diffrn_measured_fraction_theta_full 0.992
_diffrn_measured_fraction_theta_max 0.992
_diffrn_measurement_device_type 'Bruker APEX-II CCD'
_diffrn_measurement_method '\f and \w scans'
_diffrn_radiation_type MoK\a
_diffrn_radiation_wavelength 0.71073
_diffrn_reflns_av_R_equivalents 0.3001
_diffrn_reflns_av_unetI/netI 0.2701
_diffrn_reflns_Laue_measured_fraction_full 0.992
_diffrn_reflns_Laue_measured_fraction_max 0.992
_diffrn_reflns_limit_h_max 25
_diffrn_reflns_limit_h_min -27
_diffrn_reflns_limit_k_max 14
_diffrn_reflns_limit_k_min -14
_diffrn_reflns_limit_l_max 17
_diffrn_reflns_limit_l_min -13
_diffrn_reflns_number 12975
_diffrn_reflns_point_group_measured_fraction_full 0.992
_diffrn_reflns_point_group_measured_fraction_max 0.992
_diffrn_reflns_theta_full 22.552
_diffrn_reflns_theta_max 22.552
_diffrn_reflns_theta_min 2.060
_diffrn_standards_number 0
_exptl_absorpt_coefficient_mu 0.642
_exptl_absorpt_correction_T_max 0.7448
_exptl_absorpt_correction_T_min 0.4972
_exptl_absorpt_correction_type multi-scan
_exptl_absorpt_process_details
'SADABS-2016/2 (Bruker,2016/2) was used for absorption correction. wR2(int) was 0.1051 before and 0.0685 after correction. The Ratio of minimum to maximum transmission is 0.6676. The \l/2 correction factor is Not present.'
_exptl_crystal_colour 'clear light colourless'
_exptl_crystal_colour_lustre clear
_exptl_crystal_colour_modifier light
_exptl_crystal_colour_primary colourless
_exptl_crystal_density_diffrn 1.348
_exptl_crystal_description block
_exptl_crystal_F_000 2544
_exptl_crystal_size_max 0.11
_exptl_crystal_size_mid 0.1
_exptl_crystal_size_min 0.09
_refine_diff_density_max 0.682
_refine_diff_density_min -1.154
_refine_diff_density_rms 0.099
_refine_ls_extinction_method none
_refine_ls_goodness_of_fit_ref 0.969
_refine_ls_hydrogen_treatment constr
_refine_ls_matrix_type full
_refine_ls_number_parameters 346
_refine_ls_number_reflns 3927
_refine_ls_number_restraints 3
_refine_ls_restrained_S_all 0.969
_refine_ls_R_factor_all 0.2528
_refine_ls_R_factor_gt 0.0892
_refine_ls_shift/su_max 0.000
_refine_ls_shift/su_mean 0.000
_refine_ls_structure_factor_coef Fsqd
_refine_ls_weighting_details 'w=1/[\s^2^(Fo^2^)+(0.0887P)^2^] where P=(Fo^2^+2Fc^2^)/3'
_refine_ls_weighting_scheme calc
_refine_ls_wR_factor_gt 0.1742
_refine_ls_wR_factor_ref 0.2438
_reflns_Friedel_coverage 0.000
_reflns_number_gt 1457
_reflns_number_total 3927
_reflns_threshold_expression 'I > 2\s(I)'
_cod_data_source_file d1cc05334e2.cif
_cod_data_source_block DIMEC
_cod_original_cell_volume 6015(40)
_cod_database_code 7129400
_shelx_shelxl_version_number 2016/6
_shelx_space_group_comment
;
The symmetry employed for this shelxl refinement is uniquely defined
by the following loop, which should always be used as a source of
symmetry information in preference to the above space-group names.
They are only intended as comments.
;
_shelx_estimated_absorpt_t_max 0.944
_shelx_estimated_absorpt_t_min 0.877
_olex2_refinement_description
;
1. Fixed Uiso
 At 1.2 times of:
  All C(H) groups, All C(H,H) groups, All N(H) groups
 At 1.5 times of:
  All C(H,H,H) groups
2. Uiso/Uaniso restraints and constraints
Uanis(C32) = Uanis(C28)
Uanis(C13) = Uanis(C14)
Uanis(C21) = Uanis(C28)
Uanis(C9) = Uanis(C14)
3. Rigid body (RIGU) restrains
 C26, C29
 with sigma for 1-2 distances of 0.004 and sigma for 1-3 distances of 0.004
4.a Ternary CH refined with riding coordinates:
 C21(H21), C30(H30)
4.b Secondary CH2 refined with riding coordinates:
 C29(H29A,H29B)
4.c Aromatic/amide H refined with riding coordinates:
 N1(H1), N2(H2), C24(H24), C4(H4), C28(H28), C17(H17), C19(H19), C25(H25),
 C27(H27), C15(H15), C3(H3), C5(H5), C6(H6), C16(H16), C11(H11), C10(H10)
4.d Idealised Me refined as rotating group:
 C22(H22A,H22B,H22C), C14(H14A,H14B,H14C), C31(H31A,H31B,H31C), C32(H32A,H32B,
 H32C)
;
_olex2_submission_special_instructions 'No special instructions were received'

loop_
_space_group_symop_operation_xyz
'x, y, z'
'-x+1/2, -y+1/2, z+1/2'
'-x, y, -z+1/2'
'x+1/2, -y+1/2, -z'
'-x, -y, -z'
'x-1/2, y-1/2, -z-1/2'
'x, -y, z-1/2'
'-x-1/2, y-1/2, z'

loop_
_atom_site_label
_atom_site_type_symbol
_atom_site_fract_x
_atom_site_fract_y
_atom_site_fract_z
_atom_site_U_iso_or_equiv
_atom_site_adp_type
_atom_site_occupancy
_atom_site_site_symmetry_order
_atom_site_calc_flag
_atom_site_refinement_flags_posn
_atom_site_refinement_flags_adp
_atom_site_refinement_flags_occupancy
_atom_site_disorder_assembly
_atom_site_disorder_group
Zn1 Zn 0.500000 0.51439(14) 0.750000 0.0326(6) Uani 1 2 d S T P . .
Cl02 Cl 0.68551(12) 0.9158(3) 0.9095(2) 0.0582(12) Uani 1 1 d . . . . .
Cl03 Cl 0.48063(11) 0.9205(3) 0.8477(3) 0.0701(14) Uani 1 1 d . . . . .
O1 O 0.5637(3) 0.5800(6) 0.7173(5) 0.035(2) Uani 1 1 d . . . . .
O2 O 0.5451(3) 0.6692(6) 0.8255(6) 0.039(3) Uani 1 1 d . . . . .
O3 O 0.6432(3) 0.4242(7) 0.5713(6) 0.048(3) Uani 1 1 d . . . . .
N1 N 0.5822(3) 0.3747(6) 0.4831(6) 0.029(3) Uani 1 1 d . . . . .
H1 H 0.578370 0.351269 0.435572 0.035 Uiso 1 1 calc R . . . .
N3 N 0.4927(3) 0.4364(7) 0.6488(6) 0.034(3) Uani 1 1 d . . . . .
N2 N 0.5860(4) 0.8421(8) 0.8358(7) 0.042(3) Uani 1 1 d . . . . .
H2 H 0.569994 0.795657 0.858846 0.050 Uiso 1 1 calc R . . . .
C2 C 0.6061(4) 0.7308(9) 0.7273(8) 0.034(4) Uani 1 1 d . . . . .
C7 C 0.6118(4) 0.8212(10) 0.7667(8) 0.038(4) Uani 1 1 d . . . . .
C24 C 0.6830(4) 0.4784(10) 0.3092(9) 0.034(3) Uani 1 1 d . . . . .
H24 H 0.679573 0.421721 0.280457 0.041 Uiso 1 1 calc R . . . .
C4 C 0.6650(5) 0.7772(11) 0.6223(8) 0.041(4) Uani 1 1 d . . . . .
H4 H 0.682941 0.762893 0.575279 0.050 Uiso 1 1 calc R . . . .
C28 C 0.6835(5) 0.5619(13) 0.4338(11) 0.070(3) Uani 1 1 d . . . . .
H28 H 0.680506 0.563456 0.489577 0.084 Uiso 1 1 calc R . . . .
C22 C 0.7239(4) 0.3487(9) 0.4764(8) 0.048(4) Uani 1 1 d . . . . .
H22A H 0.735873 0.396124 0.513837 0.071 Uiso 1 1 calc GR . . . .
H22B H 0.749208 0.339867 0.434850 0.071 Uiso 1 1 calc GR . . . .
H22C H 0.718550 0.289356 0.504265 0.071 Uiso 1 1 calc GR . . . .
C17 C 0.4892(4) 0.3634(8) 0.4913(8) 0.032(3) Uani 1 1 d . . . . .
H17 H 0.487487 0.340077 0.438900 0.038 Uiso 1 1 calc R . . . .
C19 C 0.5367(4) 0.4217(9) 0.6041(8) 0.027(3) Uani 1 1 d . . . . .
H19 H 0.568268 0.436763 0.627579 0.032 Uiso 1 1 calc R . . . .
C18 C 0.5368(4) 0.3861(9) 0.5271(8) 0.032(4) Uani 1 1 d . . . . .
C20 C 0.6320(4) 0.3952(9) 0.5046(10) 0.035(4) Uani 1 1 d . . . . .
C25 C 0.6916(4) 0.5605(11) 0.2668(9) 0.043(4) Uani 1 1 d . . . . .
H25 H 0.693819 0.558222 0.210915 0.051 Uiso 1 1 calc R . . . .
C26 C 0.6971(4) 0.6473(12) 0.3063(10) 0.045(4) Uani 1 1 d . U . . .
C27 C 0.6923(4) 0.6463(10) 0.3918(10) 0.045(4) Uani 1 1 d . . . . .
H27 H 0.695076 0.703365 0.420169 0.054 Uiso 1 1 calc R . . . .
C15 C 0.4475(4) 0.4124(9) 0.6142(8) 0.034(4) Uani 1 1 d . . . . .
H15 H 0.417068 0.420106 0.643175 0.041 Uiso 1 1 calc R . . . .
C3 C 0.6331(4) 0.7100(10) 0.6568(8) 0.041(4) Uani 1 1 d . . . . .
H3 H 0.629468 0.650246 0.632842 0.049 Uiso 1 1 calc R . . . .
C23 C 0.6791(4) 0.4742(11) 0.3930(10) 0.046(4) Uani 1 1 d . . . . .
C21 C 0.6722(5) 0.3823(12) 0.4382(10) 0.070(3) Uani 1 1 d . . . . .
H21 H 0.660095 0.333027 0.400722 0.084 Uiso 1 1 calc R . . . .
C5 C 0.6702(5) 0.8664(11) 0.6581(9) 0.045(4) Uani 1 1 d . . . . .
H5 H 0.691445 0.911758 0.634089 0.054 Uiso 1 1 calc R . . . .
C1 C 0.5687(4) 0.6557(9) 0.7613(10) 0.034(4) Uani 1 1 d . . . . .
C8 C 0.5827(4) 0.9323(10) 0.8736(9) 0.045(4) Uani 1 1 d . . . . .
C6 C 0.6448(4) 0.8891(10) 0.7277(9) 0.052(5) Uani 1 1 d . . . . .
H6 H 0.648951 0.949582 0.750053 0.062 Uiso 1 1 calc R . . . .
C16 C 0.4452(4) 0.3767(9) 0.5367(9) 0.034(4) Uani 1 1 d . . . . .
H16 H 0.413288 0.361392 0.514574 0.041 Uiso 1 1 calc R . . . .
C13 C 0.5363(5) 0.9792(12) 0.8823(10) 0.062(3) Uani 1 1 d . . . . .
C11 C 0.5750(5) 1.1071(10) 0.9525(10) 0.066(5) Uani 1 1 d . . . . .
H11 H 0.572008 1.164959 0.979773 0.080 Uiso 1 1 calc R . . . .
C9 C 0.6257(5) 0.9744(12) 0.9088(10) 0.062(3) Uani 1 1 d . . . . .
C10 C 0.6236(5) 1.0628(12) 0.9466(9) 0.066(5) Uani 1 1 d . . . . .
H10 H 0.653187 1.091542 0.967287 0.080 Uiso 1 1 calc R . . . .
C12 C 0.5322(5) 1.0668(11) 0.9190(9) 0.054(4) Uani 1 1 d . . . . .
C29 C 0.7097(5) 0.7400(10) 0.2642(10) 0.073(6) Uani 1 1 d . U . . .
H29A H 0.711364 0.790066 0.304608 0.088 Uiso 1 1 calc R . . . .
H29B H 0.743933 0.734203 0.240896 0.088 Uiso 1 1 calc R . . . .
C14 C 0.4788(4) 1.1161(10) 0.9261(9) 0.062(3) Uani 1 1 d . . . . .
H14A H 0.476603 1.167032 0.887469 0.093 Uiso 1 1 calc GR . . . .
H14B H 0.474765 1.141565 0.979399 0.093 Uiso 1 1 calc GR . . . .
H14C H 0.452061 1.070250 0.915744 0.093 Uiso 1 1 calc GR . . . .
C30 C 0.6738(7) 0.7715(11) 0.1999(11) 0.081(6) Uani 1 1 d . . . . .
H30 H 0.672018 0.719443 0.160435 0.097 Uiso 1 1 calc R . . . .
C31 C 0.6938(8) 0.8605(11) 0.1545(11) 0.124(8) Uani 1 1 d . . . . .
H31A H 0.671841 0.873498 0.109317 0.187 Uiso 1 1 calc GR . . . .
H31B H 0.728366 0.848879 0.135925 0.187 Uiso 1 1 calc GR . . . .
H31C H 0.693806 0.914507 0.190252 0.187 Uiso 1 1 calc GR . . . .
C32 C 0.6215(5) 0.7860(11) 0.2301(10) 0.070(3) Uani 1 1 d . . . . .
H32A H 0.605071 0.725172 0.237879 0.105 Uiso 1 1 calc GR . . . .
H32B H 0.602049 0.822791 0.191743 0.105 Uiso 1 1 calc GR . . . .
H32C H 0.622809 0.819676 0.280420 0.105 Uiso 1 1 calc GR . . . .

loop_
_atom_site_aniso_label
_atom_site_aniso_U_11
_atom_site_aniso_U_22
_atom_site_aniso_U_33
_atom_site_aniso_U_23
_atom_site_aniso_U_13
_atom_site_aniso_U_12
Zn1 0.0180(10) 0.0479(14) 0.0320(13) 0.000 0.0015(11) 0.000
Cl02 0.0245(18) 0.088(3) 0.062(3) -0.019(3) -0.0050(18) 0.0001(19)
Cl03 0.0196(17) 0.117(4) 0.074(3) -0.034(3) -0.0032(18) -0.003(2)
O1 0.018(4) 0.048(6) 0.039(6) -0.005(5) -0.003(4) -0.004(4)
O2 0.033(5) 0.057(7) 0.028(6) -0.009(5) 0.008(5) -0.005(4)
O3 0.032(5) 0.084(8) 0.029(6) 0.002(6) -0.001(5) -0.007(5)
N1 0.010(5) 0.050(7) 0.028(8) -0.011(6) -0.002(5) -0.006(5)
N3 0.025(6) 0.051(7) 0.027(7) 0.013(6) 0.000(5) -0.004(5)
N2 0.030(6) 0.047(8) 0.049(9) -0.005(7) 0.011(6) -0.016(6)
C2 0.028(7) 0.037(9) 0.039(11) 0.002(8) -0.008(7) 0.001(7)
C7 0.019(7) 0.057(10) 0.038(11) -0.009(9) 0.005(7) 0.016(7)
C24 0.021(7) 0.042(9) 0.040(11) 0.007(9) 0.002(6) 0.001(6)
C4 0.025(8) 0.068(11) 0.032(10) -0.004(10) 0.006(7) 0.009(8)
C28 0.029(5) 0.086(7) 0.095(9) 0.034(7) -0.012(5) 0.010(5)
C22 0.028(7) 0.056(10) 0.059(12) 0.013(9) -0.003(7) 0.006(7)
C17 0.025(8) 0.039(8) 0.030(8) -0.015(7) 0.000(6) 0.002(6)
C19 0.012(6) 0.035(8) 0.034(10) -0.007(8) -0.007(6) 0.000(6)
C18 0.022(7) 0.030(9) 0.044(11) -0.007(8) 0.009(7) -0.006(6)
C20 0.013(7) 0.049(10) 0.044(10) -0.003(9) 0.013(7) 0.006(6)
C25 0.028(7) 0.064(10) 0.037(10) -0.001(11) -0.007(7) 0.012(7)
C26 0.011(7) 0.076(11) 0.049(12) 0.022(10) 0.011(7) 0.015(7)
C27 0.015(7) 0.040(9) 0.081(14) -0.003(10) -0.018(8) 0.003(6)
C15 0.015(7) 0.042(9) 0.045(11) -0.004(9) 0.013(6) -0.012(6)
C3 0.022(7) 0.063(11) 0.037(10) -0.008(9) 0.006(7) -0.004(7)
C23 0.013(7) 0.069(11) 0.056(12) 0.001(10) 0.002(7) 0.006(7)
C21 0.029(5) 0.086(7) 0.095(9) 0.034(7) -0.012(5) 0.010(5)
C5 0.035(8) 0.060(11) 0.040(11) -0.002(9) 0.006(8) 0.003(7)
C1 0.029(7) 0.031(8) 0.043(11) 0.006(9) -0.022(8) 0.001(6)
C8 0.023(7) 0.055(10) 0.057(11) -0.022(9) 0.009(7) -0.011(7)
C6 0.022(7) 0.060(10) 0.074(14) -0.011(10) 0.000(8) -0.008(7)
C16 0.019(7) 0.037(9) 0.047(11) 0.001(8) -0.015(7) 0.005(6)
C13 0.017(4) 0.084(7) 0.086(8) -0.013(6) -0.004(4) 0.000(4)
C11 0.042(10) 0.061(11) 0.097(14) -0.049(11) 0.012(9) -0.010(8)
C9 0.017(4) 0.084(7) 0.086(8) -0.013(6) -0.004(4) 0.000(4)
C10 0.038(9) 0.083(13) 0.079(13) -0.034(11) -0.001(8) 0.002(8)
C12 0.042(9) 0.063(11) 0.058(11) -0.019(10) 0.003(8) 0.017(8)
C29 0.035(8) 0.081(11) 0.104(16) 0.049(11) 0.025(9) 0.019(8)
C14 0.017(4) 0.084(7) 0.086(8) -0.013(6) -0.004(4) 0.000(4)
C30 0.128(16) 0.051(11) 0.064(13) 0.019(10) -0.032(12) -0.008(11)
C31 0.23(3) 0.050(12) 0.091(17) 0.024(12) 0.037(17) 0.009(14)
C32 0.029(5) 0.086(7) 0.095(9) 0.034(7) -0.012(5) 0.010(5)

loop_
_atom_type_symbol
_atom_type_description
_atom_type_scat_dispersion_real
_atom_type_scat_dispersion_imag
_atom_type_scat_source
C C 0.0033 0.0016 'International Tables Vol C Tables 4.2.6.8 and 6.1.1.4'
H H 0.0000 0.0000 'International Tables Vol C Tables 4.2.6.8 and 6.1.1.4'
Cl Cl 0.1484 0.1585 'International Tables Vol C Tables 4.2.6.8 and 6.1.1.4'
N N 0.0061 0.0033 'International Tables Vol C Tables 4.2.6.8 and 6.1.1.4'
O O 0.0106 0.0060 'International Tables Vol C Tables 4.2.6.8 and 6.1.1.4'
Zn Zn 0.2839 1.4301 'International Tables Vol C Tables 4.2.6.8 and 6.1.1.4'

loop_
_geom_angle_atom_site_label_1
_geom_angle_atom_site_label_2
_geom_angle_atom_site_label_3
_geom_angle
_geom_angle_site_symmetry_1
_geom_angle_site_symmetry_3
_geom_angle_publ_flag
O1 Zn1 O1 124.3(6) . 3_656 ?
O1 Zn1 N3 95.8(4) 3_656 3_656 ?
O1 Zn1 N3 113.9(4) . 3_656 ?
O1 Zn1 N3 113.9(4) 3_656 . ?
O1 Zn1 N3 95.8(4) . . ?
N3 Zn1 N3 114.3(6) . 3_656 ?
C1 O1 Zn1 108.1(8) . . ?
C18 N1 H1 115.3 . . ?
C20 N1 H1 115.3 . . ?
C20 N1 C18 129.4(11) . . ?
C19 N3 Zn1 117.0(8) . . ?
C15 N3 Zn1 125.0(8) . . ?
C15 N3 C19 116.9(11) . . ?
C7 N2 H2 116.7 . . ?
C7 N2 C8 126.6(11) . . ?
C8 N2 H2 116.7 . . ?
C7 C2 C1 120.0(13) . . ?
C3 C2 C7 121.1(12) . . ?
C3 C2 C1 118.8(13) . . ?
N2 C7 C2 121.7(13) . . ?
N2 C7 C6 122.2(13) . . ?
C2 C7 C6 116.1(12) . . ?
C25 C24 H24 117.9 . . ?
C25 C24 C23 124.1(14) . . ?
C23 C24 H24 117.9 . . ?
C3 C4 H4 120.2 . . ?
C3 C4 C5 119.6(13) . . ?
C5 C4 H4 120.2 . . ?
C27 C28 H28 119.6 . . ?
C27 C28 C23 120.9(17) . . ?
C23 C28 H28 119.6 . . ?
H22A C22 H22B 109.5 . . ?
H22A C22 H22C 109.5 . . ?
H22B C22 H22C 109.5 . . ?
C21 C22 H22A 109.5 . . ?
C21 C22 H22B 109.5 . . ?
C21 C22 H22C 109.5 . . ?
C18 C17 H17 121.2 . . ?
C16 C17 H17 121.2 . . ?
C16 C17 C18 117.6(12) . . ?
N3 C19 H19 118.0 . . ?
C18 C19 N3 124.0(10) . . ?
C18 C19 H19 118.0 . . ?
N1 C18 C17 119.5(12) . . ?
C19 C18 N1 122.2(11) . . ?
C19 C18 C17 118.3(11) . . ?
O3 C20 N1 122.1(11) . . ?
O3 C20 C21 122.4(11) . . ?
N1 C20 C21 115.5(13) . . ?
C24 C25 H25 119.7 . . ?
C24 C25 C26 120.6(14) . . ?
C26 C25 H25 119.7 . . ?
C25 C26 C27 116.9(14) . . ?
C25 C26 C29 123.8(15) . . ?
C27 C26 C29 119.3(16) . . ?
C28 C27 C26 121.5(15) . . ?
C28 C27 H27 119.2 . . ?
C26 C27 H27 119.2 . . ?
N3 C15 H15 119.2 . . ?
N3 C15 C16 121.7(11) . . ?
C16 C15 H15 119.2 . . ?
C2 C3 H3 119.7 . . ?
C4 C3 C2 120.5(13) . . ?
C4 C3 H3 119.7 . . ?
C24 C23 C28 115.9(15) . . ?
C24 C23 C21 122.9(15) . . ?
C28 C23 C21 121.1(15) . . ?
C22 C21 H21 108.8 . . ?
C20 C21 C22 109.2(13) . . ?
C20 C21 H21 108.8 . . ?
C23 C21 C22 111.2(11) . . ?
C23 C21 C20 109.9(12) . . ?
C23 C21 H21 108.8 . . ?
C4 C5 H5 119.2 . . ?
C6 C5 C4 121.6(14) . . ?
C6 C5 H5 119.2 . . ?
O1 C1 C2 114.6(14) . . ?
O2 C1 O1 124.0(12) . . ?
O2 C1 C2 121.4(13) . . ?
C13 C8 N2 121.6(12) . . ?
C13 C8 C9 117.1(14) . . ?
C9 C8 N2 121.1(12) . . ?
C7 C6 H6 119.5 . . ?
C5 C6 C7 121.0(14) . . ?
C5 C6 H6 119.5 . . ?
C17 C16 C15 121.5(11) . . ?
C17 C16 H16 119.3 . . ?
C15 C16 H16 119.3 . . ?
C8 C13 Cl03 117.4(13) . . ?
C12 C13 Cl03 120.0(11) . . ?
C12 C13 C8 122.6(13) . . ?
C10 C11 H11 119.4 . . ?
C12 C11 H11 119.4 . . ?
C12 C11 C10 121.1(14) . . ?
C8 C9 Cl02 120.9(13) . . ?
C10 C9 Cl02 116.7(11) . . ?
C10 C9 C8 122.4(13) . . ?
C11 C10 H10 121.3 . . ?
C9 C10 C11 117.3(13) . . ?
C9 C10 H10 121.3 . . ?
C13 C12 C14 120.0(13) . . ?
C11 C12 C13 119.3(13) . . ?
C11 C12 C14 120.7(14) . . ?
C26 C29 H29A 108.1 . . ?
C26 C29 H29B 108.1 . . ?
H29A C29 H29B 107.3 . . ?
C30 C29 C26 116.9(13) . . ?
C30 C29 H29A 108.1 . . ?
C30 C29 H29B 108.1 . . ?
C12 C14 H14A 109.5 . . ?
C12 C14 H14B 109.5 . . ?
C12 C14 H14C 109.5 . . ?
H14A C14 H14B 109.5 . . ?
H14A C14 H14C 109.5 . . ?
H14B C14 H14C 109.5 . . ?
C29 C30 H30 106.8 . . ?
C29 C30 C31 112.2(15) . . ?
C31 C30 H30 106.8 . . ?
C32 C30 C29 112.1(15) . . ?
C32 C30 H30 106.8 . . ?
C32 C30 C31 111.6(14) . . ?
C30 C31 H31A 109.5 . . ?
C30 C31 H31B 109.5 . . ?
C30 C31 H31C 109.5 . . ?
H31A C31 H31B 109.5 . . ?
H31A C31 H31C 109.5 . . ?
H31B C31 H31C 109.5 . . ?
C30 C32 H32A 109.5 . . ?
C30 C32 H32B 109.5 . . ?
C30 C32 H32C 109.5 . . ?
H32A C32 H32B 109.5 . . ?
H32A C32 H32C 109.5 . . ?
H32B C32 H32C 109.5 . . ?

loop_
_geom_bond_atom_site_label_1
_geom_bond_atom_site_label_2
_geom_bond_distance
_geom_bond_site_symmetry_2
_geom_bond_publ_flag
Zn1 O1 1.965(9) . ?
Zn1 O1 1.965(9) 3_656 ?
Zn1 N3 2.012(11) . ?
Zn1 N3 2.012(11) 3_656 ?
Cl02 C9 1.752(14) . ?
Cl03 C13 1.755(14) . ?
O1 C1 1.293(15) . ?
O2 C1 1.243(16) . ?
O3 C20 1.214(15) . ?
N1 H1 0.8600 . ?
N1 C18 1.393(14) . ?
N1 C20 1.370(14) . ?
N3 C19 1.375(14) . ?
N3 C15 1.347(14) . ?
N2 H2 0.8600 . ?
N2 C7 1.360(16) . ?
N2 C8 1.412(16) . ?
C2 C7 1.432(17) . ?
C2 C3 1.393(17) . ?
C2 C1 1.536(17) . ?
C7 C6 1.432(18) . ?
C24 H24 0.9300 . ?
C24 C25 1.365(17) . ?
C24 C23 1.395(18) . ?
C4 H4 0.9300 . ?
C4 C3 1.376(17) . ?
C4 C5 1.389(17) . ?
C28 H28 0.9300 . ?
C28 C27 1.389(18) . ?
C28 C23 1.406(19) . ?
C22 H22A 0.9600 . ?
C22 H22B 0.9600 . ?
C22 H22C 0.9600 . ?
C22 C21 1.554(16) . ?
C17 H17 0.9300 . ?
C17 C18 1.405(16) . ?
C17 C16 1.379(16) . ?
C19 H19 0.9300 . ?
C19 C18 1.372(16) . ?
C20 C21 1.527(19) . ?
C25 H25 0.9300 . ?
C25 C26 1.387(18) . ?
C26 C27 1.43(2) . ?
C26 C29 1.508(19) . ?
C27 H27 0.9300 . ?
C15 H15 0.9300 . ?
C15 C16 1.381(16) . ?
C3 H3 0.9300 . ?
C23 C21 1.500(19) . ?
C21 H21 0.9800 . ?
C5 H5 0.9300 . ?
C5 C6 1.368(18) . ?
C8 C13 1.377(18) . ?
C8 C9 1.390(18) . ?
C6 H6 0.9300 . ?
C16 H16 0.9300 . ?
C13 C12 1.373(19) . ?
C11 H11 0.9300 . ?
C11 C10 1.408(18) . ?
C11 C12 1.363(18) . ?
C9 C10 1.387(19) . ?
C10 H10 0.9300 . ?
C12 C14 1.549(17) . ?
C29 H29A 0.9700 . ?
C29 H29B 0.9700 . ?
C29 C30 1.485(19) . ?
C14 H14A 0.9600 . ?
C14 H14B 0.9600 . ?
C14 H14C 0.9600 . ?
C30 H30 0.9800 . ?
C30 C31 1.55(2) . ?
C30 C32 1.46(2) . ?
C31 H31A 0.9600 . ?
C31 H31B 0.9600 . ?
C31 H31C 0.9600 . ?
C32 H32A 0.9600 . ?
C32 H32B 0.9600 . ?
C32 H32C 0.9600 . ?
